data_9005200
loop_
_publ_author_name
'Amisano-Canesi A'
'Chiari, G.'
'Ferraris, G.'
'Ivaldi, G.'
'Soboleva, S. V.'

_publ_section_title
;
 Muscovite- and phengite-3T: crystal structure and conditions of formation
;
_journal_name_full 'European Journal of Mineralogy'
_journal_page_first 489
_journal_page_last 496
_journal_volume 6
_journal_year 1994
_chemical_compound_source Kazakhstan
_chemical_formula_sum 'Al2.2 Fe0.25 H2 K0.93 Mg0.21 Na0.03 O12 Si3.3 Ti0.04'
_chemical_name_mineral Muscovite-3T
_space_group_IT_number 151
_symmetry_space_group_name_Hall 'P 31 2 (0 0 4)'
_symmetry_space_group_name_H-M 'P 31 1 2'
_cell_angle_alpha 90
_cell_angle_beta 90
_cell_angle_gamma 120
_cell_length_a 5.212
_cell_length_b 5.212
_cell_length_c 29.804
_cell_formula_units_Z 3
_cell_volume 701.155
_database_code_amcsd 0006546
_exptl_crystal_density_diffrn 2.871
_cod_original_formula_sum 'K.93 Na.03 Al2.2 Fe.25 Mg.21 Ti.04 Si3.3 O12 H2'
_cod_database_code 9005200

loop_
_space_group_symop_operation_xyz
x,y,z
-x+y,y,1/3-z
-y,x-y,1/3+z
-y,-x,2/3-z
-x+y,-x,2/3+z
x,x-y,-z

loop_
_atom_site_aniso_label
_atom_site_aniso_U_11
_atom_site_aniso_U_22
_atom_site_aniso_U_33
_atom_site_aniso_U_12
_atom_site_aniso_U_13
_atom_site_aniso_U_23
K 0.02690 0.02730 0.02570 0.01370 0.00020 0.00000
Na 0.02690 0.02730 0.02570 0.01370 0.00020 0.00000
AlM2 0.00900 0.00580 0.00690 0.00450 0.00000 -0.00010
AlM3 0.00600 0.00580 0.00490 0.00320 0.00180 0.00090
FeM3 0.00600 0.00580 0.00490 0.00320 0.00180 0.00090
MgM3 0.00600 0.00580 0.00490 0.00320 0.00180 0.00090
TiM3 0.00600 0.00580 0.00490 0.00320 0.00180 0.00090
SiT1 0.00890 0.00930 0.00870 0.00470 0.00020 0.00030
AlT1 0.00890 0.00930 0.00870 0.00470 0.00020 0.00030
SiT2 0.00860 0.00860 0.00900 0.00420 0.00020 0.00000
AlT2 0.00860 0.00860 0.00900 0.00420 0.00020 0.00000
O1 0.01100 0.01500 0.01400 0.00500 0.00000 0.00200
O2 0.01600 0.01400 0.01100 0.00800 -0.00100 -0.00060
O3 0.02000 0.01800 0.01700 0.01300 -0.00100 0.00000
O4 0.01600 0.01800 0.01600 0.00400 0.00100 0.00300
O5 0.01900 0.01700 0.01800 0.01000 0.00000 0.00000
O6 0.01700 0.01700 0.01700 0.01000 0.00000 -0.00100

loop_
_atom_site_label
_atom_site_fract_x
_atom_site_fract_y
_atom_site_fract_z
_atom_site_occupancy
_atom_site_U_iso_or_equiv
K 0.12850 0.25700 0.16667 0.93000 0.02660
Na 0.12850 0.25700 0.16667 0.03000 0.02660
AlM2 0.79660 0.89830 0.00000 1.00000 0.00690
AlM3 0.45700 0.22850 0.00000 0.50000 0.00570
FeM3 0.45700 0.22850 0.00000 0.25000 0.00570
MgM3 0.45700 0.22850 0.00000 0.21000 0.00570
TiM3 0.45700 0.22850 0.00000 0.04000 0.00570
SiT1 0.78610 0.58130 0.09046 0.82800 0.00890
AlT1 0.78610 0.58130 0.09046 0.17200 0.00890
SiT2 0.46890 0.92190 0.09055 0.82200 0.00870
AlT2 0.46890 0.92190 0.09055 0.17800 0.00870
O1 0.74910 0.56830 0.03590 1.00000 0.01400
O2 0.50420 0.94220 0.03590 1.00000 0.01400
O3 0.66240 0.78570 0.11309 1.00000 0.01700
O4 0.12800 0.70840 0.10697 1.00000 0.01900
O5 0.59200 0.25200 0.11260 1.00000 0.01800
O6 0.12590 0.19120 0.03462 1.00000 0.01600
H 0.01400 0.29100 0.04200 1.00000 0.03000

loop_
_cod_related_entry_id
_cod_related_entry_database
_cod_related_entry_code
1 AMCSD 0006546
